data_4301927
loop_
_publ_author_name
'Pedro Ad\~ao'
'Jo\~ao Costa Pessoa'
'Rui T. Henriques'
'Maxim L. Kuznetsov'
'Fernando Avecilla'
'Mannar R. Maurya'
'Umesh Kumar'
'Isabel Correia'

_publ_contact_author_address
;
Centro Quimica Estrutural
Instituto Superior Tecnico, TU Lisbon
Av. Rovisco Pais, 1049-001
LISBOA, Portugal
;
_publ_contact_author_email joao.pessoa@mail.ist.utl.pt
_publ_contact_author_name 'Costa--Pessoa, Jo\~ao'
_publ_section_title
;
Synthesis, Characterization, and Application of Vanadium-Salan Complexes
in Oxygen Transfer Reactions
;
_journal_name_full 'Inorganic Chemistry'
_journal_page_first 3542
_journal_page_last 3561
_journal_paper_doi 10.1021/ic8017985
_journal_volume 48
_journal_year 2009
_chemical_formula_moiety 'C72 H112 N4 O7 V2, 2(C3 H7 N O)'
_chemical_formula_sum 'C78 H126 N6 O9 V2'
_chemical_formula_weight 1393.73
_chemical_name_systematic
; 

 ? 

;
_space_group_IT_number 14
_symmetry_cell_setting monoclinic
_symmetry_space_group_name_Hall '-P 2ybc'
_symmetry_space_group_name_H-M 'P 1 21/c 1'
_atom_sites_solution_hydrogens geom
_atom_sites_solution_primary direct
_atom_sites_solution_secondary difmap
_audit_creation_method SHELXL-97
_cell_angle_alpha 90.000(5)
_cell_angle_beta 103.283(5)
_cell_angle_gamma 90.000(5)
_cell_formula_units_Z 4
_cell_length_a 19.503(5)
_cell_length_b 16.308(5)
_cell_length_c 25.577(5)
_cell_measurement_temperature 100(2)
_cell_volume 7917(4)
_computing_cell_refinement 'Bruker SAINT'
_computing_data_collection 'Bruker KAPPA X8APEX'
_computing_data_reduction 'Bruker SHELXTL'
_computing_molecular_graphics 'Bruker SHELXTL'
_computing_publication_material 'Bruker SHELXTL'
_computing_structure_refinement 'SHELXL-97 (Sheldrick, 1997)'
_computing_structure_solution 'SHELXS-97 (Sheldrick, 1990)'
_diffrn_ambient_temperature 100(2)
_diffrn_measured_fraction_theta_full 0.988
_diffrn_measured_fraction_theta_max 0.988
_diffrn_measurement_device_type 'CCD area detector'
_diffrn_measurement_method 'phi and omega scans'
_diffrn_radiation_monochromator graphite
_diffrn_radiation_source 'fine-focus sealed tube'
_diffrn_radiation_type MoK\a
_diffrn_radiation_wavelength 0.71073
_diffrn_reflns_av_R_equivalents 0.0739
_diffrn_reflns_av_sigmaI/netI 0.0686
_diffrn_reflns_limit_h_max 23
_diffrn_reflns_limit_h_min -23
_diffrn_reflns_limit_k_max 19
_diffrn_reflns_limit_k_min -19
_diffrn_reflns_limit_l_max 30
_diffrn_reflns_limit_l_min -20
_diffrn_reflns_number 57358
_diffrn_reflns_theta_full 25.08
_diffrn_reflns_theta_max 25.08
_diffrn_reflns_theta_min 1.07
_exptl_absorpt_coefficient_mu 0.292
_exptl_absorpt_correction_T_max 0.9812
_exptl_absorpt_correction_T_min 0.8773
_exptl_absorpt_correction_type multi-scan
_exptl_absorpt_process_details 'North et al., 1968'
_exptl_crystal_colour Black
_exptl_crystal_density_diffrn 1.169
_exptl_crystal_density_method 'not measured'
_exptl_crystal_description Prism
_exptl_crystal_F_000 3016
_exptl_crystal_size_max 0.46
_exptl_crystal_size_mid 0.11
_exptl_crystal_size_min 0.07
_refine_diff_density_max 1.003
_refine_diff_density_min -0.784
_refine_diff_density_rms 0.148
_refine_ls_extinction_method none
_refine_ls_goodness_of_fit_ref 1.160
_refine_ls_hydrogen_treatment mixed
_refine_ls_matrix_type full
_refine_ls_number_parameters 927
_refine_ls_number_reflns 13917
_refine_ls_number_restraints 0
_refine_ls_restrained_S_all 1.160
_refine_ls_R_factor_all 0.1058
_refine_ls_R_factor_gt 0.0703
_refine_ls_shift/su_max 0.001
_refine_ls_shift/su_mean 0.000
_refine_ls_structure_factor_coef Fsqd
_refine_ls_weighting_details 'calc w=1/[\s^2^(Fo^2^)+(0.0862P)^2^+23.6115P] where P=(Fo^2^+2Fc^2^)/3'
_refine_ls_weighting_scheme calc
_refine_ls_wR_factor_gt 0.1884
_refine_ls_wR_factor_ref 0.2174
_reflns_number_gt 9999
_reflns_number_total 13917
_reflns_threshold_expression >2sigma(I)
_cod_data_source_file ic8017985_si_002_1.cif
_cod_data_source_block 20c
_cod_depositor_comments
;
The following automatic conversions were performed:
'_symmetry_cell_setting' value 'Monoclinic' changed to 'monoclinic'
according to '/home/saulius/struct/CIF-dictionaries/cif_core.dic'
dictionary named 'cif_core.dic' version 2.4.1 from 2010-06-29.

Automatic conversion script
Id: cif_fix_enum 1527 2010-12-29 10:47:43Z saulius 
;
_cod_original_sg_symbol_Hall -P2ybc
_cod_original_sg_symbol_H-M 'P 21/c'
_cod_database_code 4301927

loop_
_symmetry_equiv_pos_as_xyz
'x, y, z'
'-x, y+1/2, -z+1/2'
'-x, -y, -z'
'x, -y-1/2, z-1/2'

loop_
_atom_site_label
_atom_site_type_symbol
_atom_site_fract_x
_atom_site_fract_y
_atom_site_fract_z
_atom_site_U_iso_or_equiv
_atom_site_adp_type
_atom_site_occupancy
_atom_site_symmetry_multiplicity
_atom_site_calc_flag
_atom_site_refinement_flags
_atom_site_disorder_assembly
_atom_site_disorder_group
V1 V 0.68409(4) 0.25398(4) 0.97842(3) 0.01131(18) Uani 1 1 d . . .
O1 O 0.75406(15) 0.18636(19) 1.01510(12) 0.0154(7) Uani 1 1 d . . .
N1 N 0.63523(18) 0.2313(2) 1.04992(14) 0.0120(8) Uani 1 1 d . . .
H1 H 0.6185 0.1790 1.0476 0.014 Uiso 1 1 calc R . .
O1D O 0.6793(2) 0.3951(2) 0.81943(17) 0.0414(10) Uani 1 1 d . . .
C1 C 0.7800(2) 0.1595(3) 1.06568(17) 0.0126(9) Uani 1 1 d . . .
N1D N 0.6377(2) 0.2922(2) 0.76099(16) 0.0224(9) Uani 1 1 d . . .
C1D C 0.6780(3) 0.3232(3) 0.8060(2) 0.0258(11) Uani 1 1 d . . .
H1D H 0.7075 0.2871 0.8290 0.031 Uiso 1 1 calc R . .
V2 V 0.71954(4) 0.45859(4) 1.02083(3) 0.01245(19) Uani 1 1 d . . .
O2 O 0.62452(15) 0.16636(18) 0.94645(12) 0.0136(6) Uani 1 1 d . . .
O2D O 0.5994(2) 0.0749(2) 1.09368(18) 0.0400(10) Uani 1 1 d . . .
N2D N 0.6363(2) -0.0571(2) 1.09297(17) 0.0212(9) Uani 1 1 d . . .
N2 N 0.58574(18) 0.3183(2) 0.95553(14) 0.0132(8) Uani 1 1 d . . .
H2 H 0.5958 0.3718 0.9641 0.016 Uiso 1 1 calc R . .
C2 C 0.8402(2) 0.1073(3) 1.07510(18) 0.0149(9) Uani 1 1 d . . .
C2D C 0.6375(3) 0.2056(3) 0.7496(2) 0.0305(12) Uani 1 1 d . . .
H2D1 H 0.6685 0.1778 0.7788 0.046 Uiso 1 1 calc R . .
H2D2 H 0.6534 0.1969 0.7172 0.046 Uiso 1 1 calc R . .
H2D3 H 0.5906 0.1845 0.7452 0.046 Uiso 1 1 calc R . .
O3 O 0.71050(16) 0.27771(19) 0.92447(12) 0.0164(7) Uani 1 1 d . . .
C3D C 0.5893(3) 0.3439(4) 0.7248(2) 0.0432(16) Uani 1 1 d . . .
H3D1 H 0.5889 0.3975 0.7403 0.065 Uiso 1 1 calc R . .
H3D2 H 0.5429 0.3207 0.7183 0.065 Uiso 1 1 calc R . .
H3D3 H 0.6037 0.3482 0.6914 0.065 Uiso 1 1 calc R . .
C3 C 0.8682(2) 0.0838(3) 1.12760(19) 0.0199(10) Uani 1 1 d . . .
H3 H 0.9075 0.0497 1.1343 0.024 Uiso 1 1 calc R . .
N3 N 0.83656(19) 0.4277(2) 1.05433(14) 0.0142(8) Uani 1 1 d . . .
H3N H 0.8603 0.4755 1.0639 0.017 Uiso 1 1 calc R . .
N4 N 0.75720(19) 0.4481(2) 0.94917(15) 0.0159(8) Uani 1 1 d . . .
H4 H 0.7379 0.4014 0.9326 0.019 Uiso 1 1 calc R . .
O4 O 0.75714(16) 0.56804(19) 1.01984(13) 0.0172(7) Uani 1 1 d . . .
C4 C 0.8412(3) 0.1081(3) 1.17105(19) 0.0240(11) Uani 1 1 d . . .
C4D C 0.6150(3) -0.1421(3) 1.0836(3) 0.0347(14) Uani 1 1 d . . .
H4DC H 0.642(3) -0.177(4) 1.110(3) 0.040(18) Uiso 1 1 d . . .
H4DB H 0.562(3) -0.148(3) 1.078(2) 0.026(14) Uiso 1 1 d . . .
H4DA H 0.629(3) -0.167(4) 1.048(3) 0.044(17) Uiso 1 1 d . . .
O5 O 0.71828(15) 0.46922(18) 1.09173(12) 0.0131(6) Uani 1 1 d . . .
C5 C 0.7820(2) 0.1577(3) 1.16012(19) 0.0206(10) Uani 1 1 d . . .
H5 H 0.7626 0.1742 1.1884 0.025 Uiso 1 1 calc R . .
C5D C 0.5881(3) 0.0021(3) 1.0881(2) 0.0266(12) Uani 1 1 d . . .
H5D H 0.531(3) -0.018(4) 1.070(2) 0.037(16) Uiso 1 1 d . . .
C6 C 0.7504(2) 0.1838(3) 1.10829(18) 0.0158(10) Uani 1 1 d . . .
O6 O 0.63881(16) 0.47923(18) 0.98986(13) 0.0175(7) Uani 1 1 d . . .
C6D C 0.7107(3) -0.0394(3) 1.1046(3) 0.0387(15) Uani 1 1 d . . .
H6D1 H 0.7293 -0.0536 1.0742 0.058 Uiso 1 1 calc R . .
H6D2 H 0.7344 -0.0707 1.1352 0.058 Uiso 1 1 calc R . .
H6D3 H 0.7180 0.0181 1.1122 0.058 Uiso 1 1 calc R . .
O7 O 0.71403(15) 0.34819(18) 1.01664(12) 0.0132(6) Uani 1 1 d . . .
C7 C 0.6872(2) 0.2399(3) 1.10199(19) 0.0167(10) Uani 1 1 d . . .
H7A H 0.6638 0.2287 1.1308 0.020 Uiso 1 1 calc R . .
H7B H 0.7036 0.2962 1.1058 0.020 Uiso 1 1 calc R . .
C8 C 0.5745(2) 0.2881(3) 1.04628(19) 0.0158(10) Uani 1 1 d . . .
H8 H 0.596(2) 0.341(3) 1.0552(18) 0.007(11) Uiso 1 1 d . . .
C9 C 0.5248(2) 0.2638(3) 1.0821(2) 0.0205(10) Uani 1 1 d . . .
H9A H 0.5506 0.2641 1.1193 0.025 Uiso 1 1 calc R . .
H9B H 0.5078 0.2085 1.0732 0.025 Uiso 1 1 calc R . .
C10 C 0.4619(2) 0.3224(3) 1.07511(19) 0.0203(10) Uani 1 1 d . . .
H10A H 0.4304 0.3038 1.0970 0.024 Uiso 1 1 calc R . .
H10B H 0.4785 0.3768 1.0872 0.024 Uiso 1 1 calc R . .
C11 C 0.4223(2) 0.3261(3) 1.0166(2) 0.0209(11) Uani 1 1 d . . .
H11A H 0.3842 0.3655 1.0127 0.025 Uiso 1 1 calc R . .
H11B H 0.4019 0.2729 1.0055 0.025 Uiso 1 1 calc R . .
C12 C 0.4713(2) 0.3509(3) 0.98083(19) 0.0201(10) Uani 1 1 d . . .
H12A H 0.4881 0.4063 0.9898 0.024 Uiso 1 1 calc R . .
H12B H 0.4454 0.3506 0.9436 0.024 Uiso 1 1 calc R . .
C13 C 0.5346(2) 0.2927(3) 0.98753(18) 0.0144(9) Uani 1 1 d . . .
H13 H 0.521(2) 0.239(3) 0.9756(17) 0.002(10) Uiso 1 1 d . . .
C14 C 0.5578(2) 0.3164(3) 0.89626(19) 0.0165(10) Uani 1 1 d . . .
H14B H 0.591(2) 0.343(3) 0.8797(19) 0.010(11) Uiso 1 1 d . . .
H14A H 0.516(3) 0.345(3) 0.886(2) 0.020(13) Uiso 1 1 d . . .
C15 C 0.5417(2) 0.2310(3) 0.87411(18) 0.0143(9) Uani 1 1 d . . .
C16 C 0.4902(2) 0.2235(3) 0.82597(18) 0.0158(10) Uani 1 1 d . . .
H16 H 0.4674 0.2704 0.8101 0.019 Uiso 1 1 calc R . .
C17 C 0.4725(2) 0.1484(3) 0.80156(18) 0.0166(10) Uani 1 1 d . . .
C18 C 0.5095(2) 0.0796(3) 0.82644(18) 0.0166(10) Uani 1 1 d . . .
H18 H 0.4983 0.0287 0.8104 0.020 Uiso 1 1 calc R . .
C19 C 0.5616(2) 0.0829(3) 0.87350(18) 0.0136(9) Uani 1 1 d . . .
C20 C 0.5773(2) 0.1609(3) 0.89876(18) 0.0135(9) Uani 1 1 d . . .
C21 C 0.8711(2) 0.0747(3) 1.02921(19) 0.0169(10) Uani 1 1 d . . .
C22 C 0.8938(3) 0.1468(3) 0.9980(2) 0.0273(12) Uani 1 1 d . . .
H22A H 0.9240 0.1829 1.0226 0.041 Uiso 1 1 calc R . .
H22B H 0.8528 0.1763 0.9794 0.041 Uiso 1 1 calc R . .
H22C H 0.9187 0.1261 0.9724 0.041 Uiso 1 1 calc R . .
C23 C 0.8158(3) 0.0229(3) 0.9910(2) 0.0283(12) Uani 1 1 d . . .
H23A H 0.8336 0.0073 0.9604 0.042 Uiso 1 1 calc R . .
H23B H 0.7735 0.0543 0.9793 0.042 Uiso 1 1 calc R . .
H23C H 0.8058 -0.0255 1.0093 0.042 Uiso 1 1 calc R . .
C24 C 0.9359(2) 0.0205(3) 1.0498(2) 0.0225(11) Uani 1 1 d . . .
H24A H 0.9233 -0.0245 1.0699 0.034 Uiso 1 1 calc R . .
H24B H 0.9723 0.0523 1.0725 0.034 Uiso 1 1 calc R . .
H24C H 0.9525 -0.0003 1.0199 0.034 Uiso 1 1 calc R . .
C25 C 0.8762(3) 0.0798(5) 1.2277(2) 0.0473(18) Uani 1 1 d . . .
C26 C 0.8790(6) -0.0112(6) 1.2302(4) 0.103(4) Uani 1 1 d . . .
H26A H 0.9080 -0.0281 1.2641 0.155 Uiso 1 1 calc R . .
H26B H 0.8986 -0.0318 1.2016 0.155 Uiso 1 1 calc R . .
H26C H 0.8323 -0.0325 1.2265 0.155 Uiso 1 1 calc R . .
C27 C 0.9550(4) 0.1111(6) 1.2407(3) 0.076(3) Uani 1 1 d . . .
H27A H 0.9555 0.1699 1.2387 0.114 Uiso 1 1 calc R . .
H27B H 0.9789 0.0885 1.2151 0.114 Uiso 1 1 calc R . .
H27C H 0.9784 0.0939 1.2762 0.114 Uiso 1 1 calc R . .
C28 C 0.8443(6) 0.1192(8) 1.2693(3) 0.124(5) Uani 1 1 d . . .
H28A H 0.7980 0.0974 1.2668 0.186 Uiso 1 1 calc R . .
H28B H 0.8413 0.1774 1.2634 0.186 Uiso 1 1 calc R . .
H28C H 0.8732 0.1082 1.3043 0.186 Uiso 1 1 calc R . .
C29 C 0.6064(2) 0.0067(3) 0.89430(18) 0.0153(9) Uani 1 1 d . . .
C30 C 0.6143(3) -0.0101(3) 0.95474(19) 0.0200(10) Uani 1 1 d . . .
H30A H 0.6338 0.0374 0.9750 0.030 Uiso 1 1 calc R . .
H30B H 0.6451 -0.0561 0.9653 0.030 Uiso 1 1 calc R . .
H30C H 0.5689 -0.0220 0.9615 0.030 Uiso 1 1 calc R . .
C31 C 0.5764(2) -0.0724(3) 0.8644(2) 0.0215(11) Uani 1 1 d . . .
H31A H 0.6055 -0.1182 0.8791 0.032 Uiso 1 1 calc R . .
H31B H 0.5758 -0.0669 0.8269 0.032 Uiso 1 1 calc R . .
H31C H 0.5294 -0.0813 0.8686 0.032 Uiso 1 1 calc R . .
C32 C 0.6797(2) 0.0220(3) 0.8820(2) 0.0205(10) Uani 1 1 d . . .
H32A H 0.6992 0.0720 0.8989 0.031 Uiso 1 1 calc R . .
H32B H 0.6746 0.0263 0.8439 0.031 Uiso 1 1 calc R . .
H32C H 0.7105 -0.0229 0.8956 0.031 Uiso 1 1 calc R . .
C33 C 0.4145(2) 0.1372(3) 0.75020(19) 0.0209(10) Uani 1 1 d . . .
C34 C 0.3898(3) 0.2194(3) 0.7233(2) 0.0353(14) Uani 1 1 d . . .
H34A H 0.3535 0.2099 0.6915 0.053 Uiso 1 1 calc R . .
H34B H 0.4288 0.2467 0.7138 0.053 Uiso 1 1 calc R . .
H34C H 0.3715 0.2531 0.7478 0.053 Uiso 1 1 calc R . .
C35 C 0.3513(3) 0.0933(4) 0.7637(2) 0.0334(13) Uani 1 1 d . . .
H35A H 0.3311 0.1274 0.7868 0.050 Uiso 1 1 calc R . .
H35B H 0.3666 0.0425 0.7816 0.050 Uiso 1 1 calc R . .
H35C H 0.3167 0.0824 0.7312 0.050 Uiso 1 1 calc R . .
C36 C 0.4413(3) 0.0848(3) 0.7088(2) 0.0262(12) Uani 1 1 d . . .
H36A H 0.4043 0.0785 0.6770 0.039 Uiso 1 1 calc R . .
H36B H 0.4554 0.0318 0.7238 0.039 Uiso 1 1 calc R . .
H36C H 0.4808 0.1115 0.6997 0.039 Uiso 1 1 calc R . .
C37 C 0.7568(2) 0.4524(3) 1.14144(19) 0.0170(10) Uani 1 1 d . . .
C38 C 0.7320(2) 0.4783(3) 1.18632(19) 0.0167(10) Uani 1 1 d . . .
C39 C 0.7716(2) 0.4585(3) 1.23720(18) 0.0152(9) Uani 1 1 d . . .
H39 H 0.7548 0.4746 1.2668 0.018 Uiso 1 1 calc R . .
C40 C 0.8360(2) 0.4152(3) 1.24644(18) 0.0176(10) Uani 1 1 d . . .
C41 C 0.8588(2) 0.3916(3) 1.20104(18) 0.0171(10) Uani 1 1 d . . .
H41 H 0.9010 0.3630 1.2056 0.020 Uiso 1 1 calc R . .
C42 C 0.8212(2) 0.4088(3) 1.14898(18) 0.0153(9) Uani 1 1 d . . .
C43 C 0.8478(2) 0.3739(3) 1.10284(18) 0.0156(9) Uani 1 1 d . . .
H43A H 0.8979 0.3632 1.1151 0.019 Uiso 1 1 calc R . .
H43B H 0.8246 0.3218 1.0926 0.019 Uiso 1 1 calc R . .
C44 C 0.8637(2) 0.3898(3) 1.01037(17) 0.0154(9) Uani 1 1 d . . .
H44 H 0.8460 0.3335 1.0052 0.018 Uiso 1 1 calc R . .
C45 C 0.9442(2) 0.3874(3) 1.02086(19) 0.0216(11) Uani 1 1 d . . .
H45A H 0.9626 0.4425 1.0281 0.026 Uiso 1 1 calc R . .
H45B H 0.9626 0.3543 1.0525 0.026 Uiso 1 1 calc R . .
C46 C 0.9696(3) 0.3520(3) 0.9732(2) 0.0256(11) Uani 1 1 d . . .
H46A H 1.0205 0.3566 0.9802 0.031 Uiso 1 1 calc R . .
H46B H 0.9576 0.2942 0.9695 0.031 Uiso 1 1 calc R . .
C47 C 0.9370(3) 0.3961(3) 0.9214(2) 0.0268(12) Uani 1 1 d . . .
H47A H 0.9507 0.3687 0.8917 0.032 Uiso 1 1 calc R . .
H47B H 0.9548 0.4518 0.9232 0.032 Uiso 1 1 calc R . .
C48 C 0.8571(3) 0.3979(3) 0.91112(19) 0.0255(11) Uani 1 1 d . . .
H48A H 0.8387 0.3425 0.9059 0.031 Uiso 1 1 calc R . .
H48B H 0.8379 0.4290 0.8787 0.031 Uiso 1 1 calc R . .
C49 C 0.8349(2) 0.4375(3) 0.95903(19) 0.0168(10) Uani 1 1 d . . .
H49 H 0.851(2) 0.484(3) 0.9631(19) 0.009(12) Uiso 1 1 d . . .
C50 C 0.7295(3) 0.5174(3) 0.9111(2) 0.0185(10) Uani 1 1 d . . .
H50B H 0.674(3) 0.522(3) 0.910(2) 0.018(12) Uiso 1 1 d . . .
H50A H 0.740(3) 0.499(3) 0.875(2) 0.027(14) Uiso 1 1 d . . .
C51 C 0.7680(2) 0.5950(3) 0.93001(19) 0.0189(10) Uani 1 1 d . . .
C52 C 0.7950(2) 0.6417(3) 0.8946(2) 0.0206(10) Uani 1 1 d . . .
H52 H 0.7859 0.6262 0.8586 0.025 Uiso 1 1 calc R . .
C53 C 0.8357(3) 0.7116(3) 0.9109(2) 0.0247(11) Uani 1 1 d . . .
C54 C 0.8482(3) 0.7315(3) 0.9650(2) 0.0246(11) Uani 1 1 d . . .
H54 H 0.8753 0.7777 0.9767 0.030 Uiso 1 1 calc R . .
C55 C 0.8229(2) 0.6868(3) 1.00329(19) 0.0180(10) Uani 1 1 d . . .
C56 C 0.7815(2) 0.6162(3) 0.98532(19) 0.0172(10) Uani 1 1 d . . .
C57 C 0.6631(2) 0.5290(3) 1.17895(18) 0.0179(10) Uani 1 1 d . . .
C58 C 0.6425(3) 0.5448(3) 1.2321(2) 0.0238(11) Uani 1 1 d . . .
H58A H 0.6369 0.4934 1.2490 0.036 Uiso 1 1 calc R . .
H58B H 0.5989 0.5746 1.2255 0.036 Uiso 1 1 calc R . .
H58C H 0.6786 0.5763 1.2553 0.036 Uiso 1 1 calc R . .
C59 C 0.6006(2) 0.4846(3) 1.14186(19) 0.0200(10) Uani 1 1 d . . .
H59A H 0.5972 0.4298 1.1547 0.030 Uiso 1 1 calc R . .
H59B H 0.6079 0.4826 1.1060 0.030 Uiso 1 1 calc R . .
H59C H 0.5578 0.5137 1.1418 0.030 Uiso 1 1 calc R . .
C60 C 0.6751(2) 0.6126(3) 1.1539(2) 0.0214(10) Uani 1 1 d . . .
H60A H 0.6334 0.6455 1.1499 0.032 Uiso 1 1 calc R . .
H60B H 0.6852 0.6038 1.1193 0.032 Uiso 1 1 calc R . .
H60C H 0.7140 0.6403 1.1769 0.032 Uiso 1 1 calc R . .
C61 C 0.8762(3) 0.3972(3) 1.30390(19) 0.0239(11) Uani 1 1 d . . .
C62 C 0.8313(3) 0.3441(4) 1.3325(2) 0.0309(13) Uani 1 1 d . . .
H62A H 0.8192 0.2939 1.3129 0.046 Uiso 1 1 calc R . .
H62B H 0.7890 0.3731 1.3341 0.046 Uiso 1 1 calc R . .
H62C H 0.8575 0.3320 1.3682 0.046 Uiso 1 1 calc R . .
C63 C 0.8926(3) 0.4778(4) 1.3352(2) 0.0357(14) Uani 1 1 d . . .
H63A H 0.9171 0.4662 1.3715 0.054 Uiso 1 1 calc R . .
H63B H 0.8494 0.5059 1.3354 0.054 Uiso 1 1 calc R . .
H63C H 0.9215 0.5118 1.3184 0.054 Uiso 1 1 calc R . .
C64 C 0.9461(3) 0.3536(4) 1.3056(2) 0.0399(15) Uani 1 1 d . . .
H64A H 0.9373 0.3026 1.2865 0.060 Uiso 1 1 calc R . .
H64B H 0.9697 0.3432 1.3423 0.060 Uiso 1 1 calc R . .
H64C H 0.9753 0.3877 1.2891 0.060 Uiso 1 1 calc R . .
C65 C 0.8363(2) 0.7150(3) 1.0623(2) 0.0204(10) Uani 1 1 d . . .
C66 C 0.8871(3) 0.7878(3) 1.0741(2) 0.0315(13) Uani 1 1 d . . .
H66A H 0.9302 0.7742 1.0640 0.047 Uiso 1 1 calc R . .
H66B H 0.8970 0.8002 1.1118 0.047 Uiso 1 1 calc R . .
H66C H 0.8660 0.8347 1.0540 0.047 Uiso 1 1 calc R . .
C67 C 0.8674(2) 0.6456(3) 1.1016(2) 0.0233(11) Uani 1 1 d . . .
H67A H 0.8339 0.6017 1.0983 0.035 Uiso 1 1 calc R . .
H67B H 0.8777 0.6663 1.1377 0.035 Uiso 1 1 calc R . .
H67C H 0.9099 0.6256 1.0931 0.035 Uiso 1 1 calc R . .
C68 C 0.7654(3) 0.7426(3) 1.0729(2) 0.0284(12) Uani 1 1 d . . .
H68A H 0.7483 0.7892 1.0508 0.043 Uiso 1 1 calc R . .
H68B H 0.7717 0.7573 1.1101 0.043 Uiso 1 1 calc R . .
H68C H 0.7320 0.6986 1.0645 0.043 Uiso 1 1 calc R . .
C69 C 0.8651(3) 0.7609(3) 0.8698(2) 0.0346(14) Uani 1 1 d . . .
C70 C 0.8052(4) 0.8058(5) 0.8324(3) 0.058(2) Uani 1 1 d . . .
H70A H 0.7816 0.8404 0.8531 0.087 Uiso 1 1 calc R . .
H70B H 0.7724 0.7667 0.8127 0.087 Uiso 1 1 calc R . .
H70C H 0.8237 0.8388 0.8077 0.087 Uiso 1 1 calc R . .
C71 C 0.9021(4) 0.7028(5) 0.8374(3) 0.060(2) Uani 1 1 d . . .
H71A H 0.9209 0.7341 0.8122 0.090 Uiso 1 1 calc R . .
H71B H 0.8687 0.6637 0.8185 0.090 Uiso 1 1 calc R . .
H71C H 0.9396 0.6745 0.8615 0.090 Uiso 1 1 calc R . .
C72 C 0.9208(3) 0.8220(4) 0.8964(3) 0.0476(18) Uani 1 1 d . . .
H72A H 0.9399 0.8487 0.8694 0.071 Uiso 1 1 calc R . .
H72B H 0.9578 0.7938 0.9211 0.071 Uiso 1 1 calc R . .
H72C H 0.9000 0.8622 0.9154 0.071 Uiso 1 1 calc R . .

loop_
_atom_site_aniso_label
_atom_site_aniso_U_11
_atom_site_aniso_U_22
_atom_site_aniso_U_33
_atom_site_aniso_U_23
_atom_site_aniso_U_13
_atom_site_aniso_U_12
V1 0.0139(4) 0.0120(4) 0.0077(4) 0.0005(3) 0.0019(3) 0.0002(3)
O1 0.0200(16) 0.0168(16) 0.0094(16) 0.0019(13) 0.0035(13) 0.0026(12)
N1 0.0153(18) 0.0099(18) 0.0119(19) 0.0004(15) 0.0055(15) 0.0001(14)
O1D 0.056(3) 0.029(2) 0.035(2) -0.0143(19) 0.003(2) -0.0060(19)
C1 0.016(2) 0.010(2) 0.010(2) 0.0005(18) 0.0008(17) -0.0041(17)
N1D 0.027(2) 0.018(2) 0.020(2) -0.0040(18) 0.0024(18) -0.0010(17)
C1D 0.031(3) 0.032(3) 0.014(3) -0.002(2) 0.005(2) -0.002(2)
V2 0.0154(4) 0.0119(4) 0.0091(4) -0.0006(3) 0.0007(3) -0.0005(3)
O2 0.0178(15) 0.0122(15) 0.0093(16) 0.0009(13) -0.0002(12) 0.0003(12)
O2D 0.050(2) 0.020(2) 0.060(3) 0.0092(19) 0.032(2) 0.0030(17)
N2D 0.022(2) 0.017(2) 0.026(2) -0.0037(18) 0.0102(18) -0.0046(16)
N2 0.0168(18) 0.0124(18) 0.0092(19) -0.0026(15) 0.0008(15) -0.0012(14)
C2 0.017(2) 0.012(2) 0.016(2) -0.0015(19) 0.0038(18) -0.0010(17)
C2D 0.042(3) 0.022(3) 0.028(3) -0.002(2) 0.008(2) -0.002(2)
O3 0.0241(16) 0.0181(17) 0.0071(16) 0.0000(13) 0.0040(13) -0.0029(13)
C3D 0.054(4) 0.031(3) 0.035(4) -0.007(3) -0.009(3) 0.014(3)
C3 0.020(2) 0.021(3) 0.018(3) 0.003(2) 0.0026(19) 0.0066(19)
N3 0.0206(19) 0.0148(19) 0.0073(19) -0.0045(15) 0.0034(15) -0.0019(15)
N4 0.024(2) 0.0118(19) 0.010(2) -0.0006(16) 0.0004(16) -0.0026(15)
O4 0.0207(16) 0.0144(16) 0.0151(17) 0.0022(13) 0.0010(13) -0.0013(13)
C4 0.027(3) 0.031(3) 0.012(3) 0.001(2) 0.001(2) 0.007(2)
C4D 0.035(3) 0.021(3) 0.052(4) -0.016(3) 0.020(3) -0.006(2)
O5 0.0156(15) 0.0146(16) 0.0085(16) -0.0025(13) 0.0014(12) 0.0015(12)
C5 0.025(2) 0.029(3) 0.007(2) 0.002(2) 0.0015(19) 0.004(2)
C5D 0.031(3) 0.029(3) 0.024(3) 0.004(2) 0.016(2) 0.002(2)
C6 0.016(2) 0.017(2) 0.013(2) -0.0025(19) 0.0009(18) -0.0002(18)
O6 0.0205(16) 0.0123(16) 0.0189(18) -0.0039(13) 0.0033(13) -0.0010(12)
C6D 0.028(3) 0.020(3) 0.068(5) 0.000(3) 0.013(3) -0.005(2)
O7 0.0153(14) 0.0145(16) 0.0096(15) 0.0006(13) 0.0028(12) 0.0001(12)
C7 0.015(2) 0.015(2) 0.020(3) 0.001(2) 0.0031(18) 0.0014(17)
C8 0.019(2) 0.012(2) 0.017(3) -0.0010(19) 0.0051(19) 0.0045(18)
C9 0.023(2) 0.023(3) 0.016(3) 0.004(2) 0.005(2) 0.0037(19)
C10 0.023(2) 0.022(3) 0.018(3) 0.001(2) 0.009(2) 0.0038(19)
C11 0.017(2) 0.019(2) 0.026(3) -0.003(2) 0.004(2) 0.0030(18)
C12 0.022(2) 0.020(3) 0.017(3) 0.000(2) 0.0024(19) 0.0066(19)
C13 0.014(2) 0.013(2) 0.016(2) -0.0022(19) 0.0019(18) -0.0018(17)
C14 0.016(2) 0.015(2) 0.016(3) 0.005(2) -0.0018(19) 0.0006(19)
C15 0.019(2) 0.013(2) 0.011(2) 0.0021(18) 0.0044(18) -0.0019(17)
C16 0.016(2) 0.016(2) 0.015(2) 0.0030(19) 0.0031(18) 0.0003(17)
C17 0.019(2) 0.017(2) 0.013(2) -0.0007(19) 0.0022(19) -0.0017(18)
C18 0.019(2) 0.018(2) 0.014(2) 0.0004(19) 0.0061(19) -0.0021(18)
C19 0.017(2) 0.015(2) 0.011(2) 0.0022(18) 0.0064(18) -0.0045(17)
C20 0.016(2) 0.014(2) 0.012(2) 0.0001(18) 0.0059(18) -0.0003(17)
C21 0.019(2) 0.017(2) 0.015(2) 0.0013(19) 0.0060(19) 0.0029(18)
C22 0.030(3) 0.032(3) 0.024(3) 0.012(2) 0.015(2) 0.009(2)
C23 0.027(3) 0.035(3) 0.022(3) -0.013(2) 0.001(2) 0.010(2)
C24 0.022(2) 0.028(3) 0.018(3) 0.000(2) 0.006(2) 0.003(2)
C25 0.045(3) 0.080(5) 0.016(3) 0.011(3) 0.006(3) 0.037(3)
C26 0.146(9) 0.103(8) 0.059(6) 0.060(6) 0.019(6) 0.037(7)
C27 0.056(4) 0.138(8) 0.025(4) -0.010(4) -0.008(3) 0.034(5)
C28 0.122(8) 0.238(14) 0.011(4) 0.027(6) 0.014(4) 0.112(9)
C29 0.018(2) 0.018(2) 0.008(2) -0.0018(19) 0.0007(18) -0.0002(18)
C30 0.027(2) 0.019(2) 0.014(3) 0.001(2) 0.004(2) 0.0036(19)
C31 0.025(2) 0.015(2) 0.021(3) -0.002(2) 0.000(2) 0.0004(19)
C32 0.019(2) 0.026(3) 0.016(3) 0.000(2) 0.0020(19) 0.0015(19)
C33 0.022(2) 0.025(3) 0.013(2) -0.002(2) -0.0007(19) -0.001(2)
C34 0.039(3) 0.032(3) 0.026(3) -0.003(3) -0.012(2) 0.005(2)
C35 0.021(3) 0.055(4) 0.021(3) -0.005(3) -0.002(2) -0.007(2)
C36 0.029(3) 0.031(3) 0.016(3) -0.004(2) -0.001(2) 0.000(2)
C37 0.022(2) 0.011(2) 0.015(2) 0.0001(19) -0.0025(19) -0.0012(18)
C38 0.019(2) 0.011(2) 0.020(3) 0.0025(19) 0.0050(19) 0.0000(17)
C39 0.021(2) 0.016(2) 0.008(2) -0.0015(19) 0.0021(18) 0.0002(18)
C40 0.019(2) 0.021(2) 0.011(2) 0.004(2) 0.0005(18) -0.0009(19)
C41 0.015(2) 0.019(2) 0.015(2) -0.002(2) 0.0010(18) 0.0029(18)
C42 0.020(2) 0.017(2) 0.009(2) -0.0020(19) 0.0033(18) -0.0001(18)
C43 0.018(2) 0.018(2) 0.011(2) 0.0012(19) 0.0041(18) 0.0019(18)
C44 0.023(2) 0.017(2) 0.007(2) -0.0020(18) 0.0070(18) -0.0002(18)
C45 0.018(2) 0.033(3) 0.013(2) 0.003(2) 0.0027(19) -0.002(2)
C46 0.024(2) 0.032(3) 0.024(3) 0.001(2) 0.014(2) 0.001(2)
C47 0.030(3) 0.038(3) 0.016(3) 0.002(2) 0.013(2) -0.003(2)
C48 0.029(3) 0.038(3) 0.010(3) -0.001(2) 0.007(2) 0.000(2)
C49 0.022(2) 0.018(3) 0.011(2) 0.000(2) 0.0051(19) -0.006(2)
C50 0.025(3) 0.015(2) 0.012(3) 0.003(2) -0.003(2) -0.0025(19)
C51 0.020(2) 0.017(2) 0.017(3) 0.000(2) -0.0022(19) -0.0046(18)
C52 0.024(2) 0.018(2) 0.016(3) 0.005(2) -0.0036(19) -0.0019(19)
C53 0.026(3) 0.021(3) 0.025(3) 0.009(2) 0.001(2) -0.005(2)
C54 0.028(3) 0.015(2) 0.030(3) 0.002(2) 0.003(2) -0.0046(19)
C55 0.016(2) 0.014(2) 0.020(3) -0.001(2) -0.0036(19) 0.0000(18)
C56 0.021(2) 0.012(2) 0.016(3) 0.0021(19) -0.0013(19) -0.0009(18)
C57 0.023(2) 0.019(2) 0.011(2) -0.0010(19) 0.0024(19) 0.0066(19)
C58 0.027(3) 0.029(3) 0.016(3) -0.003(2) 0.006(2) 0.007(2)
C59 0.023(2) 0.021(2) 0.016(3) -0.003(2) 0.005(2) 0.0046(19)
C60 0.024(2) 0.017(2) 0.023(3) 0.001(2) 0.006(2) 0.0032(19)
C61 0.026(3) 0.032(3) 0.010(2) 0.000(2) -0.003(2) 0.001(2)
C62 0.033(3) 0.040(3) 0.021(3) 0.010(2) 0.008(2) 0.008(2)
C63 0.037(3) 0.045(4) 0.021(3) -0.003(3) -0.003(2) -0.006(3)
C64 0.032(3) 0.070(4) 0.015(3) 0.008(3) -0.001(2) 0.014(3)
C65 0.020(2) 0.015(2) 0.024(3) -0.007(2) 0.000(2) -0.0022(18)
C66 0.033(3) 0.027(3) 0.032(3) -0.013(2) 0.003(2) -0.012(2)
C67 0.023(2) 0.024(3) 0.020(3) -0.008(2) 0.000(2) 0.000(2)
C68 0.024(3) 0.022(3) 0.039(3) -0.011(2) 0.006(2) 0.001(2)
C69 0.042(3) 0.032(3) 0.027(3) 0.012(3) 0.003(3) -0.014(3)
C70 0.052(4) 0.058(4) 0.053(4) 0.032(4) -0.012(3) -0.023(3)
C71 0.072(5) 0.061(5) 0.058(5) 0.013(4) 0.035(4) -0.018(4)
C72 0.042(3) 0.052(4) 0.041(4) 0.027(3) -0.007(3) -0.024(3)

loop_
_atom_type_symbol
_atom_type_description
_atom_type_scat_dispersion_real
_atom_type_scat_dispersion_imag
_atom_type_scat_source
C C 0.0033 0.0016 'International Tables Vol C Tables 4.2.6.8 and 6.1.1.4'
H H 0.0000 0.0000 'International Tables Vol C Tables 4.2.6.8 and 6.1.1.4'
N N 0.0061 0.0033 'International Tables Vol C Tables 4.2.6.8 and 6.1.1.4'
O O 0.0106 0.0060 'International Tables Vol C Tables 4.2.6.8 and 6.1.1.4'
V V 0.3005 0.5294 'International Tables Vol C Tables 4.2.6.8 and 6.1.1.4'

loop_
_geom_angle_atom_site_label_1
_geom_angle_atom_site_label_2
_geom_angle_atom_site_label_3
_geom_angle
_geom_angle_site_symmetry_1
_geom_angle_site_symmetry_3
_geom_angle_publ_flag
O3 V1 O1 103.50(15) . . ?
O3 V1 O7 97.37(15) . . ?
O1 V1 O7 97.01(14) . . ?
O3 V1 O2 95.46(14) . . ?
O1 V1 O2 94.44(13) . . ?
O7 V1 O2 160.31(13) . . ?
O3 V1 N2 95.14(15) . . ?
O1 V1 N2 161.05(14) . . ?
O7 V1 N2 83.77(13) . . ?
O2 V1 N2 80.25(13) . . ?
O3 V1 N1 172.75(14) . . ?
O1 V1 N1 83.75(13) . . ?
O7 V1 N1 81.34(13) . . ?
O2 V1 N1 84.05(13) . . ?
N2 V1 N1 77.63(13) . . ?
C1 O1 V1 139.1(3) . . ?
C7 N1 C8 111.5(3) . . ?
C7 N1 V1 112.3(3) . . ?
C8 N1 V1 108.8(3) . . ?
C7 N1 H1 108.0 . . ?
C8 N1 H1 108.0 . . ?
V1 N1 H1 108.0 . . ?
O1 C1 C6 121.5(4) . . ?
O1 C1 C2 118.0(4) . . ?
C6 C1 C2 120.5(4) . . ?
C1D N1D C3D 120.3(4) . . ?
C1D N1D C2D 121.2(4) . . ?
C3D N1D C2D 118.3(4) . . ?
O1D C1D N1D 125.1(5) . . ?
O1D C1D H1D 117.4 . . ?
N1D C1D H1D 117.4 . . ?
O6 V2 O7 98.03(14) . . ?
O6 V2 O5 103.38(15) . . ?
O7 V2 O5 98.01(14) . . ?
O6 V2 O4 97.48(14) . . ?
O7 V2 O4 159.74(14) . . ?
O5 V2 O4 90.98(14) . . ?
O6 V2 N4 94.82(15) . . ?
O7 V2 N4 84.09(14) . . ?
O5 V2 N4 161.15(14) . . ?
O4 V2 N4 81.70(14) . . ?
O6 V2 N3 172.96(15) . . ?
O7 V2 N3 81.04(13) . . ?
O5 V2 N3 83.66(13) . . ?
O4 V2 N3 81.96(13) . . ?
N4 V2 N3 78.14(14) . . ?
C20 O2 V1 131.3(3) . . ?
C5D N2D C6D 121.9(4) . . ?
C5D N2D C4D 120.5(4) . . ?
C6D N2D C4D 117.6(4) . . ?
C13 N2 C14 114.8(3) . . ?
C13 N2 V1 112.5(3) . . ?
C14 N2 V1 111.3(3) . . ?
C13 N2 H2 105.8 . . ?
C14 N2 H2 105.8 . . ?
V1 N2 H2 105.8 . . ?
C3 C2 C1 117.2(4) . . ?
C3 C2 C21 120.7(4) . . ?
C1 C2 C21 122.1(4) . . ?
N1D C2D H2D1 109.5 . . ?
N1D C2D H2D2 109.5 . . ?
H2D1 C2D H2D2 109.5 . . ?
N1D C2D H2D3 109.5 . . ?
H2D1 C2D H2D3 109.5 . . ?
H2D2 C2D H2D3 109.5 . . ?
N1D C3D H3D1 109.5 . . ?
N1D C3D H3D2 109.5 . . ?
H3D1 C3D H3D2 109.5 . . ?
N1D C3D H3D3 109.5 . . ?
H3D1 C3D H3D3 109.5 . . ?
H3D2 C3D H3D3 109.5 . . ?
C2 C3 C4 123.9(4) . . ?
C2 C3 H3 118.0 . . ?
C4 C3 H3 118.0 . . ?
C44 N3 C43 112.0(3) . . ?
C44 N3 V2 107.8(3) . . ?
C43 N3 V2 112.4(3) . . ?
C44 N3 H3N 108.2 . . ?
C43 N3 H3N 108.2 . . ?
V2 N3 H3N 108.2 . . ?
C49 N4 C50 113.4(4) . . ?
C49 N4 V2 113.7(3) . . ?
C50 N4 V2 110.6(3) . . ?
C49 N4 H4 106.2 . . ?
C50 N4 H4 106.2 . . ?
V2 N4 H4 106.2 . . ?
C56 O4 V2 137.7(3) . . ?
C5 C4 C3 117.2(4) . . ?
C5 C4 C25 122.7(5) . . ?
C3 C4 C25 120.2(4) . . ?
N2D C4D H4DC 112(4) . . ?
N2D C4D H4DB 111(3) . . ?
H4DC C4D H4DB 114(5) . . ?
N2D C4D H4DA 112(3) . . ?
H4DC C4D H4DA 100(5) . . ?
H4DB C4D H4DA 107(4) . . ?
C37 O5 V2 141.7(3) . . ?
C4 C5 C6 122.4(5) . . ?
C4 C5 H5 118.8 . . ?
C6 C5 H5 118.8 . . ?
O2D C5D N2D 126.5(5) . . ?
O2D C5D H5D 118(3) . . ?
N2D C5D H5D 115(3) . . ?
C5 C6 C1 118.8(4) . . ?
C5 C6 C7 117.2(4) . . ?
C1 C6 C7 123.9(4) . . ?
N2D C6D H6D1 109.5 . . ?
N2D C6D H6D2 109.5 . . ?
H6D1 C6D H6D2 109.5 . . ?
N2D C6D H6D3 109.5 . . ?
H6D1 C6D H6D3 109.5 . . ?
H6D2 C6D H6D3 109.5 . . ?
V2 O7 V1 150.50(18) . . ?
N1 C7 C6 114.2(4) . . ?
N1 C7 H7A 108.7 . . ?
C6 C7 H7A 108.7 . . ?
N1 C7 H7B 108.7 . . ?
C6 C7 H7B 108.7 . . ?
H7A C7 H7B 107.6 . . ?
N1 C8 C13 108.1(4) . . ?
N1 C8 C9 113.9(4) . . ?
C13 C8 C9 110.6(4) . . ?
N1 C8 H8 105(3) . . ?
C13 C8 H8 106(3) . . ?
C9 C8 H8 113(3) . . ?
C8 C9 C10 111.6(4) . . ?
C8 C9 H9A 109.3 . . ?
C10 C9 H9A 109.3 . . ?
C8 C9 H9B 109.3 . . ?
C10 C9 H9B 109.3 . . ?
H9A C9 H9B 108.0 . . ?
C11 C10 C9 110.6(4) . . ?
C11 C10 H10A 109.5 . . ?
C9 C10 H10A 109.5 . . ?
C11 C10 H10B 109.5 . . ?
C9 C10 H10B 109.5 . . ?
H10A C10 H10B 108.1 . . ?
C10 C11 C12 110.8(4) . . ?
C10 C11 H11A 109.5 . . ?
C12 C11 H11A 109.5 . . ?
C10 C11 H11B 109.5 . . ?
C12 C11 H11B 109.5 . . ?
H11A C11 H11B 108.1 . . ?
C11 C12 C13 111.6(4) . . ?
C11 C12 H12A 109.3 . . ?
C13 C12 H12A 109.3 . . ?
C11 C12 H12B 109.3 . . ?
C13 C12 H12B 109.3 . . ?
H12A C12 H12B 108.0 . . ?
N2 C13 C8 107.5(3) . . ?
N2 C13 C12 112.8(4) . . ?
C8 C13 C12 110.8(4) . . ?
N2 C13 H13 105(3) . . ?
C8 C13 H13 109(3) . . ?
C12 C13 H13 112(3) . . ?
N2 C14 C15 113.4(4) . . ?
N2 C14 H14B 109(3) . . ?
C15 C14 H14B 111(3) . . ?
N2 C14 H14A 112(3) . . ?
C15 C14 H14A 106(3) . . ?
H14B C14 H14A 106(4) . . ?
C16 C15 C20 120.1(4) . . ?
C16 C15 C14 117.0(4) . . ?
C20 C15 C14 122.9(4) . . ?
C17 C16 C15 121.8(4) . . ?
C17 C16 H16 119.1 . . ?
C15 C16 H16 119.1 . . ?
C16 C17 C18 117.0(4) . . ?
C16 C17 C33 123.4(4) . . ?
C18 C17 C33 119.6(4) . . ?
C19 C18 C17 124.1(4) . . ?
C19 C18 H18 118.0 . . ?
C17 C18 H18 118.0 . . ?
C18 C19 C20 117.7(4) . . ?
C18 C19 C29 120.9(4) . . ?
C20 C19 C29 121.1(4) . . ?
O2 C20 C15 120.9(4) . . ?
O2 C20 C19 119.9(4) . . ?
C15 C20 C19 119.2(4) . . ?
C24 C21 C23 107.8(4) . . ?
C24 C21 C2 112.1(4) . . ?
C23 C21 C2 109.6(4) . . ?
C24 C21 C22 107.9(4) . . ?
C23 C21 C22 109.5(4) . . ?
C2 C21 C22 110.0(4) . . ?
C21 C22 H22A 109.5 . . ?
C21 C22 H22B 109.5 . . ?
H22A C22 H22B 109.5 . . ?
C21 C22 H22C 109.5 . . ?
H22A C22 H22C 109.5 . . ?
H22B C22 H22C 109.5 . . ?
C21 C23 H23A 109.5 . . ?
C21 C23 H23B 109.5 . . ?
H23A C23 H23B 109.5 . . ?
C21 C23 H23C 109.5 . . ?
H23A C23 H23C 109.5 . . ?
H23B C23 H23C 109.5 . . ?
C21 C24 H24A 109.5 . . ?
C21 C24 H24B 109.5 . . ?
H24A C24 H24B 109.5 . . ?
C21 C24 H24C 109.5 . . ?
H24A C24 H24C 109.5 . . ?
H24B C24 H24C 109.5 . . ?
C26 C25 C28 114.6(8) . . ?
C26 C25 C4 110.3(6) . . ?
C28 C25 C4 112.2(5) . . ?
C26 C25 C27 106.8(7) . . ?
C28 C25 C27 104.8(7) . . ?
C4 C25 C27 107.7(5) . . ?
C25 C26 H26A 109.5 . . ?
C25 C26 H26B 109.5 . . ?
H26A C26 H26B 109.5 . . ?
C25 C26 H26C 109.5 . . ?
H26A C26 H26C 109.5 . . ?
H26B C26 H26C 109.5 . . ?
C25 C27 H27A 109.5 . . ?
C25 C27 H27B 109.5 . . ?
H27A C27 H27B 109.5 . . ?
C25 C27 H27C 109.5 . . ?
H27A C27 H27C 109.5 . . ?
H27B C27 H27C 109.5 . . ?
C25 C28 H28A 109.5 . . ?
C25 C28 H28B 109.5 . . ?
H28A C28 H28B 109.5 . . ?
C25 C28 H28C 109.5 . . ?
H28A C28 H28C 109.5 . . ?
H28B C28 H28C 109.5 . . ?
C19 C29 C30 114.0(4) . . ?
C19 C29 C31 112.5(4) . . ?
C30 C29 C31 106.7(4) . . ?
C19 C29 C32 106.0(4) . . ?
C30 C29 C32 110.3(4) . . ?
C31 C29 C32 107.1(4) . . ?
C29 C30 H30A 109.5 . . ?
C29 C30 H30B 109.5 . . ?
H30A C30 H30B 109.5 . . ?
C29 C30 H30C 109.5 . . ?
H30A C30 H30C 109.5 . . ?
H30B C30 H30C 109.5 . . ?
C29 C31 H31A 109.5 . . ?
C29 C31 H31B 109.5 . . ?
H31A C31 H31B 109.5 . . ?
C29 C31 H31C 109.5 . . ?
H31A C31 H31C 109.5 . . ?
H31B C31 H31C 109.5 . . ?
C29 C32 H32A 109.5 . . ?
C29 C32 H32B 109.5 . . ?
H32A C32 H32B 109.5 . . ?
C29 C32 H32C 109.5 . . ?
H32A C32 H32C 109.5 . . ?
H32B C32 H32C 109.5 . . ?
C35 C33 C34 108.9(4) . . ?
C35 C33 C17 109.6(4) . . ?
C34 C33 C17 112.0(4) . . ?
C35 C33 C36 108.2(4) . . ?
C34 C33 C36 107.3(4) . . ?
C17 C33 C36 110.7(4) . . ?
C33 C34 H34A 109.5 . . ?
C33 C34 H34B 109.5 . . ?
H34A C34 H34B 109.5 . . ?
C33 C34 H34C 109.5 . . ?
H34A C34 H34C 109.5 . . ?
H34B C34 H34C 109.5 . . ?
C33 C35 H35A 109.5 . . ?
C33 C35 H35B 109.5 . . ?
H35A C35 H35B 109.5 . . ?
C33 C35 H35C 109.5 . . ?
H35A C35 H35C 109.5 . . ?
H35B C35 H35C 109.5 . . ?
C33 C36 H36A 109.5 . . ?
C33 C36 H36B 109.5 . . ?
H36A C36 H36B 109.5 . . ?
C33 C36 H36C 109.5 . . ?
H36A C36 H36C 109.5 . . ?
H36B C36 H36C 109.5 . . ?
O5 C37 C38 119.1(4) . . ?
O5 C37 C42 121.0(4) . . ?
C38 C37 C42 119.9(4) . . ?
C39 C38 C37 118.1(4) . . ?
C39 C38 C57 121.2(4) . . ?
C37 C38 C57 120.7(4) . . ?
C38 C39 C40 123.7(4) . . ?
C38 C39 H39 118.1 . . ?
C40 C39 H39 118.1 . . ?
C41 C40 C39 116.2(4) . . ?
C41 C40 C61 123.9(4) . . ?
C39 C40 C61 119.8(4) . . ?
C40 C41 C42 122.9(4) . . ?
C40 C41 H41 118.6 . . ?
C42 C41 H41 118.6 . . ?
C41 C42 C37 119.1(4) . . ?
C41 C42 C43 118.2(4) . . ?
C37 C42 C43 122.5(4) . . ?
N3 C43 C42 114.7(4) . . ?
N3 C43 H43A 108.6 . . ?
C42 C43 H43A 108.6 . . ?
N3 C43 H43B 108.6 . . ?
C42 C43 H43B 108.6 . . ?
H43A C43 H43B 107.6 . . ?
N3 C44 C49 108.4(4) . . ?
N3 C44 C45 114.1(4) . . ?
C49 C44 C45 109.1(4) . . ?
N3 C44 H44 108.4 . . ?
C49 C44 H44 108.4 . . ?
C45 C44 H44 108.4 . . ?
C46 C45 C44 112.2(4) . . ?
C46 C45 H45A 109.2 . . ?
C44 C45 H45A 109.2 . . ?
C46 C45 H45B 109.2 . . ?
C44 C45 H45B 109.2 . . ?
H45A C45 H45B 107.9 . . ?
C47 C46 C45 111.7(4) . . ?
C47 C46 H46A 109.3 . . ?
C45 C46 H46A 109.3 . . ?
C47 C46 H46B 109.3 . . ?
C45 C46 H46B 109.3 . . ?
H46A C46 H46B 107.9 . . ?
C46 C47 C48 111.7(4) . . ?
C46 C47 H47A 109.3 . . ?
C48 C47 H47A 109.3 . . ?
C46 C47 H47B 109.3 . . ?
C48 C47 H47B 109.3 . . ?
H47A C47 H47B 108.0 . . ?
C47 C48 C49 109.7(4) . . ?
C47 C48 H48A 109.7 . . ?
C49 C48 H48A 109.7 . . ?
C47 C48 H48B 109.7 . . ?
C49 C48 H48B 109.7 . . ?
H48A C48 H48B 108.2 . . ?
N4 C49 C44 111.6(4) . . ?
N4 C49 C48 112.2(4) . . ?
C44 C49 C48 111.0(4) . . ?
N4 C49 H49 105(3) . . ?
C44 C49 H49 108(3) . . ?
C48 C49 H49 109(3) . . ?
C51 C50 N4 110.3(4) . . ?
C51 C50 H50B 112(3) . . ?
N4 C50 H50B 106(3) . . ?
C51 C50 H50A 111(3) . . ?
N4 C50 H50A 104(3) . . ?
H50B C50 H50A 114(4) . . ?
C52 C51 C56 120.6(4) . . ?
C52 C51 C50 119.7(4) . . ?
C56 C51 C50 119.5(4) . . ?
C51 C52 C53 122.1(5) . . ?
C51 C52 H52 119.0 . . ?
C53 C52 H52 119.0 . . ?
C54 C53 C52 116.5(5) . . ?
C54 C53 C69 123.6(5) . . ?
C52 C53 C69 119.9(5) . . ?
C53 C54 C55 124.6(4) . . ?
C53 C54 H54 117.7 . . ?
C55 C54 H54 117.7 . . ?
C54 C55 C56 117.5(4) . . ?
C54 C55 C65 121.5(4) . . ?
C56 C55 C65 120.9(4) . . ?
O4 C56 C55 121.4(4) . . ?
O4 C56 C51 119.8(4) . . ?
C55 C56 C51 118.7(4) . . ?
C58 C57 C59 107.1(4) . . ?
C58 C57 C60 108.4(4) . . ?
C59 C57 C60 109.4(4) . . ?
C58 C57 C38 112.3(4) . . ?
C59 C57 C38 111.4(4) . . ?
C60 C57 C38 108.2(4) . . ?
C57 C58 H58A 109.5 . . ?
C57 C58 H58B 109.5 . . ?
H58A C58 H58B 109.5 . . ?
C57 C58 H58C 109.5 . . ?
H58A C58 H58C 109.5 . . ?
H58B C58 H58C 109.5 . . ?
C57 C59 H59A 109.5 . . ?
C57 C59 H59B 109.5 . . ?
H59A C59 H59B 109.5 . . ?
C57 C59 H59C 109.5 . . ?
H59A C59 H59C 109.5 . . ?
H59B C59 H59C 109.5 . . ?
C57 C60 H60A 109.5 . . ?
C57 C60 H60B 109.5 . . ?
H60A C60 H60B 109.5 . . ?
C57 C60 H60C 109.5 . . ?
H60A C60 H60C 109.5 . . ?
H60B C60 H60C 109.5 . . ?
C40 C61 C64 112.0(4) . . ?
C40 C61 C62 110.1(4) . . ?
C64 C61 C62 109.1(5) . . ?
C40 C61 C63 109.7(4) . . ?
C64 C61 C63 107.8(4) . . ?
C62 C61 C63 108.0(4) . . ?
C61 C62 H62A 109.5 . . ?
C61 C62 H62B 109.5 . . ?
H62A C62 H62B 109.5 . . ?
C61 C62 H62C 109.5 . . ?
H62A C62 H62C 109.5 . . ?
H62B C62 H62C 109.5 . . ?
C61 C63 H63A 109.5 . . ?
C61 C63 H63B 109.5 . . ?
H63A C63 H63B 109.5 . . ?
C61 C63 H63C 109.5 . . ?
H63A C63 H63C 109.5 . . ?
H63B C63 H63C 109.5 . . ?
C61 C64 H64A 109.5 . . ?
C61 C64 H64B 109.5 . . ?
H64A C64 H64B 109.5 . . ?
C61 C64 H64C 109.5 . . ?
H64A C64 H64C 109.5 . . ?
H64B C64 H64C 109.5 . . ?
C66 C65 C68 107.7(4) . . ?
C66 C65 C55 112.4(4) . . ?
C68 C65 C55 107.8(4) . . ?
C66 C65 C67 107.4(4) . . ?
C68 C65 C67 109.6(4) . . ?
C55 C65 C67 111.8(4) . . ?
C65 C66 H66A 109.5 . . ?
C65 C66 H66B 109.5 . . ?
H66A C66 H66B 109.5 . . ?
C65 C66 H66C 109.5 . . ?
H66A C66 H66C 109.5 . . ?
H66B C66 H66C 109.5 . . ?
C65 C67 H67A 109.5 . . ?
C65 C67 H67B 109.5 . . ?
H67A C67 H67B 109.5 . . ?
C65 C67 H67C 109.5 . . ?
H67A C67 H67C 109.5 . . ?
H67B C67 H67C 109.5 . . ?
C65 C68 H68A 109.5 . . ?
C65 C68 H68B 109.5 . . ?
H68A C68 H68B 109.5 . . ?
C65 C68 H68C 109.5 . . ?
H68A C68 H68C 109.5 . . ?
H68B C68 H68C 109.5 . . ?
C72 C69 C70 109.5(5) . . ?
C72 C69 C53 112.3(5) . . ?
C70 C69 C53 109.3(5) . . ?
C72 C69 C71 105.6(5) . . ?
C70 C69 C71 110.3(6) . . ?
C53 C69 C71 109.9(5) . . ?
C69 C70 H70A 109.5 . . ?
C69 C70 H70B 109.5 . . ?
H70A C70 H70B 109.5 . . ?
C69 C70 H70C 109.5 . . ?
H70A C70 H70C 109.5 . . ?
H70B C70 H70C 109.5 . . ?
C69 C71 H71A 109.5 . . ?
C69 C71 H71B 109.5 . . ?
H71A C71 H71B 109.5 . . ?
C69 C71 H71C 109.5 . . ?
H71A C71 H71C 109.5 . . ?
H71B C71 H71C 109.5 . . ?
C69 C72 H72A 109.5 . . ?
C69 C72 H72B 109.5 . . ?
H72A C72 H72B 109.5 . . ?
C69 C72 H72C 109.5 . . ?
H72A C72 H72C 109.5 . . ?
H72B C72 H72C 109.5 . . ?

loop_
_geom_bond_atom_site_label_1
_geom_bond_atom_site_label_2
_geom_bond_distance
_geom_bond_site_symmetry_2
_geom_bond_publ_flag
V1 O3 1.627(3) . ?
V1 O1 1.836(3) . ?
V1 O7 1.843(3) . ?
V1 O2 1.904(3) . ?
V1 N2 2.146(4) . ?
V1 N1 2.278(4) . ?
O1 C1 1.349(5) . ?
N1 C7 1.483(6) . ?
N1 C8 1.489(5) . ?
N1 H1 0.9100 . ?
O1D C1D 1.220(6) . ?
C1 C6 1.403(6) . ?
C1 C2 1.425(6) . ?
N1D C1D 1.335(6) . ?
N1D C3D 1.435(7) . ?
N1D C2D 1.442(6) . ?
C1D H1D 0.9300 . ?
V2 O6 1.627(3) . ?
V2 O7 1.805(3) . ?
V2 O5 1.827(3) . ?
V2 O4 1.932(3) . ?
V2 N4 2.132(4) . ?
V2 N3 2.302(4) . ?
O2 C20 1.352(5) . ?
O2D C5D 1.210(6) . ?
N2D C5D 1.334(6) . ?
N2D C6D 1.442(6) . ?
N2D C4D 1.451(7) . ?
N2 C13 1.488(6) . ?
N2 C14 1.489(6) . ?
N2 H2 0.9100 . ?
C2 C3 1.382(7) . ?
C2 C21 1.534(6) . ?
C2D H2D1 0.9600 . ?
C2D H2D2 0.9600 . ?
C2D H2D3 0.9600 . ?
C3D H3D1 0.9600 . ?
C3D H3D2 0.9600 . ?
C3D H3D3 0.9600 . ?
C3 C4 1.393(7) . ?
C3 H3 0.9300 . ?
N3 C44 1.484(6) . ?
N3 C43 1.494(6) . ?
N3 H3N 0.9100 . ?
N4 C49 1.487(6) . ?
N4 C50 1.508(6) . ?
N4 H4 0.9100 . ?
O4 C56 1.347(6) . ?
C4 C5 1.384(7) . ?
C4 C25 1.524(7) . ?
C4D H4DC 0.95(6) . ?
C4D H4DB 1.02(5) . ?
C4D H4DA 1.09(6) . ?
O5 C37 1.348(5) . ?
C5 C6 1.394(6) . ?
C5 H5 0.9300 . ?
C5D H5D 1.15(6) . ?
C6 C7 1.513(6) . ?
C6D H6D1 0.9600 . ?
C6D H6D2 0.9600 . ?
C6D H6D3 0.9600 . ?
C7 H7A 0.9700 . ?
C7 H7B 0.9700 . ?
C8 C13 1.527(6) . ?
C8 C9 1.530(7) . ?
C8 H8 0.96(5) . ?
C9 C10 1.533(6) . ?
C9 H9A 0.9700 . ?
C9 H9B 0.9700 . ?
C10 C11 1.519(7) . ?
C10 H10A 0.9700 . ?
C10 H10B 0.9700 . ?
C11 C12 1.523(7) . ?
C11 H11A 0.9700 . ?
C11 H11B 0.9700 . ?
C12 C13 1.535(6) . ?
C12 H12A 0.9700 . ?
C12 H12B 0.9700 . ?
C13 H13 0.94(4) . ?
C14 C15 1.510(6) . ?
C14 H14B 0.95(5) . ?
C14 H14A 0.93(5) . ?
C15 C16 1.404(6) . ?
C15 C20 1.409(6) . ?
C16 C17 1.382(6) . ?
C16 H16 0.9300 . ?
C17 C18 1.405(6) . ?
C17 C33 1.535(6) . ?
C18 C19 1.387(6) . ?
C18 H18 0.9300 . ?
C19 C20 1.427(6) . ?
C19 C29 1.541(6) . ?
C21 C24 1.531(6) . ?
C21 C23 1.533(7) . ?
C21 C22 1.542(7) . ?
C22 H22A 0.9600 . ?
C22 H22B 0.9600 . ?
C22 H22C 0.9600 . ?
C23 H23A 0.9600 . ?
C23 H23B 0.9600 . ?
C23 H23C 0.9600 . ?
C24 H24A 0.9600 . ?
C24 H24B 0.9600 . ?
C24 H24C 0.9600 . ?
C25 C26 1.487(12) . ?
C25 C28 1.495(10) . ?
C25 C27 1.579(11) . ?
C26 H26A 0.9600 . ?
C26 H26B 0.9600 . ?
C26 H26C 0.9600 . ?
C27 H27A 0.9600 . ?
C27 H27B 0.9600 . ?
C27 H27C 0.9600 . ?
C28 H28A 0.9600 . ?
C28 H28B 0.9600 . ?
C28 H28C 0.9600 . ?
C29 C30 1.542(6) . ?
C29 C31 1.545(6) . ?
C29 C32 1.552(6) . ?
C30 H30A 0.9600 . ?
C30 H30B 0.9600 . ?
C30 H30C 0.9600 . ?
C31 H31A 0.9600 . ?
C31 H31B 0.9600 . ?
C31 H31C 0.9600 . ?
C32 H32A 0.9600 . ?
C32 H32B 0.9600 . ?
C32 H32C 0.9600 . ?
C33 C35 1.531(7) . ?
C33 C34 1.533(7) . ?
C33 C36 1.544(7) . ?
C34 H34A 0.9600 . ?
C34 H34B 0.9600 . ?
C34 H34C 0.9600 . ?
C35 H35A 0.9600 . ?
C35 H35B 0.9600 . ?
C35 H35C 0.9600 . ?
C36 H36A 0.9600 . ?
C36 H36B 0.9600 . ?
C36 H36C 0.9600 . ?
C37 C38 1.409(7) . ?
C37 C42 1.417(6) . ?
C38 C39 1.391(6) . ?
C38 C57 1.550(6) . ?
C39 C40 1.411(6) . ?
C39 H39 0.9300 . ?
C40 C41 1.390(7) . ?
C40 C61 1.527(6) . ?
C41 C42 1.393(6) . ?
C41 H41 0.9300 . ?
C42 C43 1.506(6) . ?
C43 H43A 0.9700 . ?
C43 H43B 0.9700 . ?
C44 C49 1.519(6) . ?
C44 C45 1.531(6) . ?
C44 H44 0.9800 . ?
C45 C46 1.530(7) . ?
C45 H45A 0.9700 . ?
C45 H45B 0.9700 . ?
C46 C47 1.514(7) . ?
C46 H46A 0.9700 . ?
C46 H46B 0.9700 . ?
C47 C48 1.519(7) . ?
C47 H47A 0.9700 . ?
C47 H47B 0.9700 . ?
C48 C49 1.534(7) . ?
C48 H48A 0.9700 . ?
C48 H48B 0.9700 . ?
C49 H49 0.82(5) . ?
C50 C51 1.493(6) . ?
C50 H50B 1.07(5) . ?
C50 H50A 1.03(6) . ?
C51 C52 1.378(7) . ?
C51 C56 1.421(7) . ?
C52 C53 1.396(7) . ?
C52 H52 0.9300 . ?
C53 C54 1.388(7) . ?
C53 C69 1.536(7) . ?
C54 C55 1.397(7) . ?
C54 H54 0.9300 . ?
C55 C56 1.421(6) . ?
C55 C65 1.540(7) . ?
C57 C58 1.527(7) . ?
C57 C59 1.543(6) . ?
C57 C60 1.547(7) . ?
C58 H58A 0.9600 . ?
C58 H58B 0.9600 . ?
C58 H58C 0.9600 . ?
C59 H59A 0.9600 . ?
C59 H59B 0.9600 . ?
C59 H59C 0.9600 . ?
C60 H60A 0.9600 . ?
C60 H60B 0.9600 . ?
C60 H60C 0.9600 . ?
C61 C64 1.530(7) . ?
C61 C62 1.531(7) . ?
C61 C63 1.534(8) . ?
C62 H62A 0.9600 . ?
C62 H62B 0.9600 . ?
C62 H62C 0.9600 . ?
C63 H63A 0.9600 . ?
C63 H63B 0.9600 . ?
C63 H63C 0.9600 . ?
C64 H64A 0.9600 . ?
C64 H64B 0.9600 . ?
C64 H64C 0.9600 . ?
C65 C66 1.533(7) . ?
C65 C68 1.536(7) . ?
C65 C67 1.542(7) . ?
C66 H66A 0.9600 . ?
C66 H66B 0.9600 . ?
C66 H66C 0.9600 . ?
C67 H67A 0.9600 . ?
C67 H67B 0.9600 . ?
C67 H67C 0.9600 . ?
C68 H68A 0.9600 . ?
C68 H68B 0.9600 . ?
C68 H68C 0.9600 . ?
C69 C72 1.515(8) . ?
C69 C70 1.517(8) . ?
C69 C71 1.541(10) . ?
C70 H70A 0.9600 . ?
C70 H70B 0.9600 . ?
C70 H70C 0.9600 . ?
C71 H71A 0.9600 . ?
C71 H71B 0.9600 . ?
C71 H71C 0.9600 . ?
C72 H72A 0.9600 . ?
C72 H72B 0.9600 . ?
C72 H72C 0.9600 . ?

loop_
_geom_hbond_atom_site_label_D
_geom_hbond_atom_site_label_H
_geom_hbond_atom_site_label_A
_geom_hbond_distance_DH
_geom_hbond_distance_HA
_geom_hbond_distance_DA
_geom_hbond_angle_DHA
_geom_hbond_site_symmetry_A
N1 H1 O2D 0.91 2.15 2.934(5) 144.0 .
N2 H2 O6 0.91 1.99 2.883(5) 167.4 .
N4 H4 O3 0.91 2.09 2.948(5) 157.8 .

loop_
_geom_torsion_atom_site_label_1
_geom_torsion_atom_site_label_2
_geom_torsion_atom_site_label_3
_geom_torsion_atom_site_label_4
_geom_torsion
_geom_torsion_site_symmetry_1
_geom_torsion_site_symmetry_2
_geom_torsion_site_symmetry_3
_geom_torsion_site_symmetry_4
_geom_torsion_publ_flag
O3 V1 O1 C1 158.4(4) . . . . ?
O7 V1 O1 C1 59.1(4) . . . . ?
O2 V1 O1 C1 -104.9(4) . . . . ?
N2 V1 O1 C1 -32.2(7) . . . . ?
N1 V1 O1 C1 -21.4(4) . . . . ?
O1 V1 N1 C7 46.3(3) . . . . ?
O7 V1 N1 C7 -51.8(3) . . . . ?
O2 V1 N1 C7 141.4(3) . . . . ?
N2 V1 N1 C7 -137.3(3) . . . . ?
O1 V1 N1 C8 170.3(3) . . . . ?
O7 V1 N1 C8 72.2(3) . . . . ?
O2 V1 N1 C8 -94.6(3) . . . . ?
N2 V1 N1 C8 -13.3(3) . . . . ?
V1 O1 C1 C6 1.0(7) . . . . ?
V1 O1 C1 C2 -177.2(3) . . . . ?
C3D N1D C1D O1D -2.2(8) . . . . ?
C2D N1D C1D O1D -177.3(5) . . . . ?
O3 V1 O2 C20 -44.9(4) . . . . ?
O1 V1 O2 C20 -149.0(4) . . . . ?
O7 V1 O2 C20 85.6(5) . . . . ?
N2 V1 O2 C20 49.4(4) . . . . ?
N1 V1 O2 C20 127.8(4) . . . . ?
O3 V1 N2 C13 163.4(3) . . . . ?
O1 V1 N2 C13 -6.3(6) . . . . ?
O7 V1 N2 C13 -99.7(3) . . . . ?
O2 V1 N2 C13 68.8(3) . . . . ?
N1 V1 N2 C13 -17.2(3) . . . . ?
O3 V1 N2 C14 33.0(3) . . . . ?
O1 V1 N2 C14 -136.7(4) . . . . ?
O7 V1 N2 C14 129.9(3) . . . . ?
O2 V1 N2 C14 -61.6(3) . . . . ?
N1 V1 N2 C14 -147.6(3) . . . . ?
O1 C1 C2 C3 176.8(4) . . . . ?
C6 C1 C2 C3 -1.5(6) . . . . ?
O1 C1 C2 C21 -5.9(6) . . . . ?
C6 C1 C2 C21 175.8(4) . . . . ?
C1 C2 C3 C4 0.0(7) . . . . ?
C21 C2 C3 C4 -177.3(5) . . . . ?
O7 V2 N3 C44 65.8(3) . . . . ?
O5 V2 N3 C44 164.9(3) . . . . ?
O4 V2 N3 C44 -103.2(3) . . . . ?
N4 V2 N3 C44 -20.0(3) . . . . ?
O7 V2 N3 C43 -58.2(3) . . . . ?
O5 V2 N3 C43 41.0(3) . . . . ?
O4 V2 N3 C43 132.9(3) . . . . ?
N4 V2 N3 C43 -144.0(3) . . . . ?
O6 V2 N4 C49 173.7(3) . . . . ?
O7 V2 N4 C49 -88.7(3) . . . . ?
O5 V2 N4 C49 8.8(6) . . . . ?
O4 V2 N4 C49 76.8(3) . . . . ?
N3 V2 N4 C49 -6.7(3) . . . . ?
O6 V2 N4 C50 44.8(3) . . . . ?
O7 V2 N4 C50 142.4(3) . . . . ?
O5 V2 N4 C50 -120.1(4) . . . . ?
O4 V2 N4 C50 -52.1(3) . . . . ?
N3 V2 N4 C50 -135.5(3) . . . . ?
O6 V2 O4 C56 -82.3(4) . . . . ?
O7 V2 O4 C56 57.4(6) . . . . ?
O5 V2 O4 C56 174.0(4) . . . . ?
N4 V2 O4 C56 11.5(4) . . . . ?
N3 V2 O4 C56 90.6(4) . . . . ?
C2 C3 C4 C5 1.1(8) . . . . ?
C2 C3 C4 C25 -179.3(5) . . . . ?
O6 V2 O5 C37 166.9(4) . . . . ?
O7 V2 O5 C37 66.6(5) . . . . ?
O4 V2 O5 C37 -95.2(5) . . . . ?
N4 V2 O5 C37 -28.6(7) . . . . ?
N3 V2 O5 C37 -13.4(4) . . . . ?
C3 C4 C5 C6 -0.8(8) . . . . ?
C25 C4 C5 C6 179.6(5) . . . . ?
C6D N2D C5D O2D -1.9(9) . . . . ?
C4D N2D C5D O2D -178.3(6) . . . . ?
C4 C5 C6 C1 -0.6(7) . . . . ?
C4 C5 C6 C7 -178.2(5) . . . . ?
O1 C1 C6 C5 -176.4(4) . . . . ?
C2 C1 C6 C5 1.7(6) . . . . ?
O1 C1 C6 C7 1.1(7) . . . . ?
C2 C1 C6 C7 179.2(4) . . . . ?
O6 V2 O7 V1 42.3(4) . . . . ?
O5 V2 O7 V1 147.1(3) . . . . ?
O4 V2 O7 V1 -97.4(5) . . . . ?
N4 V2 O7 V1 -51.7(4) . . . . ?
N3 V2 O7 V1 -130.6(4) . . . . ?
O3 V1 O7 V2 48.3(4) . . . . ?
O1 V1 O7 V2 153.0(3) . . . . ?
O2 V1 O7 V2 -81.9(5) . . . . ?
N2 V1 O7 V2 -46.1(4) . . . . ?
N1 V1 O7 V2 -124.5(4) . . . . ?
C8 N1 C7 C6 -180.0(4) . . . . ?
V1 N1 C7 C6 -57.5(4) . . . . ?
C5 C6 C7 N1 -149.5(4) . . . . ?
C1 C6 C7 N1 32.9(6) . . . . ?
C7 N1 C8 C13 164.9(4) . . . . ?
V1 N1 C8 C13 40.4(4) . . . . ?
C7 N1 C8 C9 -71.8(5) . . . . ?
V1 N1 C8 C9 163.8(3) . . . . ?
N1 C8 C9 C10 -177.8(4) . . . . ?
C13 C8 C9 C10 -55.9(5) . . . . ?
C8 C9 C10 C11 56.4(5) . . . . ?
C9 C10 C11 C12 -56.2(5) . . . . ?
C10 C11 C12 C13 56.5(5) . . . . ?
C14 N2 C13 C8 173.1(4) . . . . ?
V1 N2 C13 C8 44.5(4) . . . . ?
C14 N2 C13 C12 -64.5(5) . . . . ?
V1 N2 C13 C12 166.9(3) . . . . ?
N1 C8 C13 N2 -55.9(5) . . . . ?
C9 C8 C13 N2 178.8(4) . . . . ?
N1 C8 C13 C12 -179.6(4) . . . . ?
C9 C8 C13 C12 55.1(5) . . . . ?
C11 C12 C13 N2 -176.5(4) . . . . ?
C11 C12 C13 C8 -55.9(5) . . . . ?
C13 N2 C14 C15 -66.9(5) . . . . ?
V1 N2 C14 C15 62.3(4) . . . . ?
N2 C14 C15 C16 154.0(4) . . . . ?
N2 C14 C15 C20 -27.8(6) . . . . ?
C20 C15 C16 C17 0.4(7) . . . . ?
C14 C15 C16 C17 178.6(4) . . . . ?
C15 C16 C17 C18 -1.3(7) . . . . ?
C15 C16 C17 C33 177.5(4) . . . . ?
C16 C17 C18 C19 0.3(7) . . . . ?
C33 C17 C18 C19 -178.5(4) . . . . ?
C17 C18 C19 C20 1.6(7) . . . . ?
C17 C18 C19 C29 -172.0(4) . . . . ?
V1 O2 C20 C15 -28.7(6) . . . . ?
V1 O2 C20 C19 153.0(3) . . . . ?
C16 C15 C20 O2 -176.7(4) . . . . ?
C14 C15 C20 O2 5.2(7) . . . . ?
C16 C15 C20 C19 1.6(6) . . . . ?
C14 C15 C20 C19 -176.5(4) . . . . ?
C18 C19 C20 O2 175.8(4) . . . . ?
C29 C19 C20 O2 -10.7(6) . . . . ?
C18 C19 C20 C15 -2.5(6) . . . . ?
C29 C19 C20 C15 171.0(4) . . . . ?
C3 C2 C21 C24 -3.3(6) . . . . ?
C1 C2 C21 C24 179.5(4) . . . . ?
C3 C2 C21 C23 116.3(5) . . . . ?
C1 C2 C21 C23 -60.9(6) . . . . ?
C3 C2 C21 C22 -123.3(5) . . . . ?
C1 C2 C21 C22 59.5(5) . . . . ?
C5 C4 C25 C26 122.6(7) . . . . ?
C3 C4 C25 C26 -57.0(8) . . . . ?
C5 C4 C25 C28 -6.4(11) . . . . ?
C3 C4 C25 C28 174.0(8) . . . . ?
C5 C4 C25 C27 -121.2(6) . . . . ?
C3 C4 C25 C27 59.3(8) . . . . ?
C18 C19 C29 C30 -133.4(4) . . . . ?
C20 C19 C29 C30 53.3(5) . . . . ?
C18 C19 C29 C31 -11.7(6) . . . . ?
C20 C19 C29 C31 174.9(4) . . . . ?
C18 C19 C29 C32 105.1(5) . . . . ?
C20 C19 C29 C32 -68.3(5) . . . . ?
C16 C17 C33 C35 -109.2(5) . . . . ?
C18 C17 C33 C35 69.6(6) . . . . ?
C16 C17 C33 C34 11.8(7) . . . . ?
C18 C17 C33 C34 -169.4(4) . . . . ?
C16 C17 C33 C36 131.5(5) . . . . ?
C18 C17 C33 C36 -49.7(6) . . . . ?
V2 O5 C37 C38 177.1(3) . . . . ?
V2 O5 C37 C42 -3.4(7) . . . . ?
O5 C37 C38 C39 178.4(4) . . . . ?
C42 C37 C38 C39 -1.1(6) . . . . ?
O5 C37 C38 C57 -2.8(6) . . . . ?
C42 C37 C38 C57 177.6(4) . . . . ?
C37 C38 C39 C40 1.2(7) . . . . ?
C57 C38 C39 C40 -177.6(4) . . . . ?
C38 C39 C40 C41 -0.6(7) . . . . ?
C38 C39 C40 C61 179.3(4) . . . . ?
C39 C40 C41 C42 -0.1(7) . . . . ?
C61 C40 C41 C42 -180.0(4) . . . . ?
C40 C41 C42 C37 0.1(7) . . . . ?
C40 C41 C42 C43 -174.9(4) . . . . ?
O5 C37 C42 C41 -179.0(4) . . . . ?
C38 C37 C42 C41 0.5(7) . . . . ?
O5 C37 C42 C43 -4.3(7) . . . . ?
C38 C37 C42 C43 175.3(4) . . . . ?
C44 N3 C43 C42 -179.8(4) . . . . ?
V2 N3 C43 C42 -58.3(4) . . . . ?
C41 C42 C43 N3 -145.4(4) . . . . ?
C37 C42 C43 N3 39.8(6) . . . . ?
C43 N3 C44 C49 166.4(4) . . . . ?
V2 N3 C44 C49 42.2(4) . . . . ?
C43 N3 C44 C45 -71.9(5) . . . . ?
V2 N3 C44 C45 163.9(3) . . . . ?
N3 C44 C45 C46 -177.0(4) . . . . ?
C49 C44 C45 C46 -55.6(5) . . . . ?
C44 C45 C46 C47 53.4(6) . . . . ?
C45 C46 C47 C48 -53.5(6) . . . . ?
C46 C47 C48 C49 56.3(6) . . . . ?
C50 N4 C49 C44 160.1(4) . . . . ?
V2 N4 C49 C44 32.6(5) . . . . ?
C50 N4 C49 C48 -74.7(5) . . . . ?
V2 N4 C49 C48 157.9(3) . . . . ?
N3 C44 C49 N4 -50.3(5) . . . . ?
C45 C44 C49 N4 -175.1(4) . . . . ?
N3 C44 C49 C48 -176.3(4) . . . . ?
C45 C44 C49 C48 58.9(5) . . . . ?
C47 C48 C49 N4 174.7(4) . . . . ?
C47 C48 C49 C44 -59.7(5) . . . . ?
C49 N4 C50 C51 -53.6(5) . . . . ?
V2 N4 C50 C51 75.5(4) . . . . ?
N4 C50 C51 C52 130.8(5) . . . . ?
N4 C50 C51 C56 -44.0(6) . . . . ?
C56 C51 C52 C53 -0.6(7) . . . . ?
C50 C51 C52 C53 -175.4(4) . . . . ?
C51 C52 C53 C54 0.5(7) . . . . ?
C51 C52 C53 C69 179.4(5) . . . . ?
C52 C53 C54 C55 -0.1(8) . . . . ?
C69 C53 C54 C55 -179.0(5) . . . . ?
C53 C54 C55 C56 -0.1(7) . . . . ?
C53 C54 C55 C65 -177.2(4) . . . . ?
V2 O4 C56 C55 -162.7(3) . . . . ?
V2 O4 C56 C51 14.9(7) . . . . ?
C54 C55 C56 O4 177.6(4) . . . . ?
C65 C55 C56 O4 -5.3(6) . . . . ?
C54 C55 C56 C51 0.0(6) . . . . ?
C65 C55 C56 C51 177.1(4) . . . . ?
C52 C51 C56 O4 -177.3(4) . . . . ?
C50 C51 C56 O4 -2.5(6) . . . . ?
C52 C51 C56 C55 0.3(7) . . . . ?
C50 C51 C56 C55 175.1(4) . . . . ?
C39 C38 C57 C58 -5.9(6) . . . . ?
C37 C38 C57 C58 175.3(4) . . . . ?
C39 C38 C57 C59 -126.1(5) . . . . ?
C37 C38 C57 C59 55.2(6) . . . . ?
C39 C38 C57 C60 113.7(5) . . . . ?
C37 C38 C57 C60 -65.0(5) . . . . ?
C41 C40 C61 C64 2.6(7) . . . . ?
C39 C40 C61 C64 -177.2(5) . . . . ?
C41 C40 C61 C62 -119.0(5) . . . . ?
C39 C40 C61 C62 61.2(6) . . . . ?
C41 C40 C61 C63 122.2(5) . . . . ?
C39 C40 C61 C63 -57.6(6) . . . . ?
C54 C55 C65 C66 -7.8(6) . . . . ?
C56 C55 C65 C66 175.2(4) . . . . ?
C54 C55 C65 C68 110.8(5) . . . . ?
C56 C55 C65 C68 -66.2(5) . . . . ?
C54 C55 C65 C67 -128.7(5) . . . . ?
C56 C55 C65 C67 54.3(6) . . . . ?
C54 C53 C69 C72 11.9(8) . . . . ?
C52 C53 C69 C72 -166.9(5) . . . . ?
C54 C53 C69 C70 -109.8(6) . . . . ?
C52 C53 C69 C70 71.4(7) . . . . ?
C54 C53 C69 C71 129.1(6) . . . . ?
C52 C53 C69 C71 -49.7(7) . . . . ?
